data_7211752
loop_
_publ_author_name
'G\'andara, Felipe'
'Medina, Manuela E.'
'Snejko, Natalia'
'Guti\'errez-Puebla, Enrique'
'Proserpio, Davide M.'
'Angeles Monge, M.'

_publ_section_title
;
 Ligand dependent topology changes in six zinc coordination polymers
;
_journal_issue 3
_journal_name_full CrystEngComm
_journal_page_first 711
_journal_paper_doi 10.1039/b914147b
_journal_volume 12
_journal_year 2010
_chemical_formula_moiety 'C30 H22 F6 N2 O4 Zn'
_chemical_formula_sum 'C30 H22 F6 N2 O4 Zn'
_chemical_formula_weight 653.87
_chemical_name_systematic
;
?
;
_space_group_IT_number 15
_symmetry_cell_setting monoclinic
_symmetry_space_group_name_Hall '-C 2yc'
_symmetry_space_group_name_H-M 'C 1 2/c 1'
_atom_sites_solution_hydrogens geom
_atom_sites_solution_primary direct
_atom_sites_solution_secondary difmap
_audit_creation_method SHELXL-97
_cell_angle_alpha 90.00
_cell_angle_beta 105.031(3)
_cell_angle_gamma 90.00
_cell_formula_units_Z 4
_cell_length_a 12.468(2)
_cell_length_b 17.796(3)
_cell_length_c 13.267(3)
_cell_measurement_reflns_used 689
_cell_measurement_temperature 296(2)
_cell_measurement_theta_max 21.85
_cell_measurement_theta_min 3.92
_cell_volume 2843.0(9)
_computing_cell_refinement 'Bruker SMART'
_computing_data_collection 'Bruker SMART'
_computing_data_reduction 'Bruker SAINT'
_computing_molecular_graphics 'Bruker SHELXTL'
_computing_publication_material 'Bruker SHELXTL'
_computing_structure_refinement 'SHELXL-97 (Sheldrick, 1997)'
_computing_structure_solution 'SHELXS-97 (Sheldrick, 1990)'
_diffrn_ambient_temperature 296(2)
_diffrn_measured_fraction_theta_full 0.967
_diffrn_measured_fraction_theta_max 0.967
_diffrn_measurement_device_type 'CCD area detector'
_diffrn_measurement_method 'phi and omega scans'
_diffrn_radiation_monochromator graphite
_diffrn_radiation_source 'fine-focus sealed tube'
_diffrn_radiation_type MoK\a
_diffrn_radiation_wavelength 0.71073
_diffrn_reflns_av_R_equivalents 0.0912
_diffrn_reflns_av_sigmaI/netI 0.0928
_diffrn_reflns_limit_h_max 15
_diffrn_reflns_limit_h_min -9
_diffrn_reflns_limit_k_max 22
_diffrn_reflns_limit_k_min -22
_diffrn_reflns_limit_l_max 16
_diffrn_reflns_limit_l_min -16
_diffrn_reflns_number 7438
_diffrn_reflns_theta_full 26.37
_diffrn_reflns_theta_max 26.37
_diffrn_reflns_theta_min 3.83
_exptl_absorpt_coefficient_mu 0.942
_exptl_absorpt_correction_type none
_exptl_crystal_colour transparent
_exptl_crystal_density_diffrn 1.528
_exptl_crystal_density_method 'not measured'
_exptl_crystal_description Rhombic
_exptl_crystal_F_000 1328
_exptl_crystal_size_max 0.10
_exptl_crystal_size_mid 0.10
_exptl_crystal_size_min 0.10
_refine_diff_density_max 0.270
_refine_diff_density_min -0.389
_refine_diff_density_rms 0.065
_refine_ls_extinction_method none
_refine_ls_goodness_of_fit_ref 1.145
_refine_ls_hydrogen_treatment constr
_refine_ls_matrix_type full
_refine_ls_number_parameters 196
_refine_ls_number_reflns 2819
_refine_ls_number_restraints 0
_refine_ls_restrained_S_all 1.145
_refine_ls_R_factor_all 0.1275
_refine_ls_R_factor_gt 0.0808
_refine_ls_shift/su_max 0.001
_refine_ls_shift/su_mean 0.000
_refine_ls_structure_factor_coef Fsqd
_refine_ls_weighting_details 'calc w=1/[\s^2^(Fo^2^)+(0.0270P)^2^+5.2674P] where P=(Fo^2^+2Fc^2^)/3'
_refine_ls_weighting_scheme calc
_refine_ls_wR_factor_gt 0.1194
_refine_ls_wR_factor_ref 0.1326
_reflns_number_gt 1963
_reflns_number_total 2819
_reflns_threshold_expression >2sigma(I)
_cod_data_source_file b914147b.txt
_cod_data_source_block compound6
_cod_depositor_comments
;
The following automatic conversions were performed:

'_symmetry_cell_setting' value 'Monoclinic' changed to 'monoclinic'
according to /home/saulius/struct/CIF-dictionaries/cif_core.dic
dictionary named 'cif_core.dic' version 2.4.2 from 2011-04-26.

Automatic conversion script
Id: cif_fix_values 1891 2012-01-12 08:04:46Z andrius 
;
_cod_original_sg_symbol_H-M C2/c
_cod_database_code 7211752

loop_
_symmetry_equiv_pos_as_xyz
'x, y, z'
'-x, y, -z+1/2'
'x+1/2, y+1/2, z'
'-x+1/2, y+1/2, -z+1/2'
'-x, -y, -z'
'x, -y, z-1/2'
'-x+1/2, -y+1/2, -z'
'x+1/2, -y+1/2, z-1/2'

loop_
_atom_site_label
_atom_site_type_symbol
_atom_site_fract_x
_atom_site_fract_y
_atom_site_fract_z
_atom_site_U_iso_or_equiv
_atom_site_adp_type
_atom_site_occupancy
_atom_site_symmetry_multiplicity
_atom_site_calc_flag
_atom_site_refinement_flags
Zn1 Zn 0.5000 0.44798(4) 0.2500 0.0447(3) Uani 1 2 d S
N1 N 0.3685(3) 0.5212(2) 0.2355(3) 0.0443(9) Uani 1 1 d .
O1 O 0.5122(3) 0.4051(2) 0.1187(3) 0.0653(10) Uani 1 1 d .
O2 O 0.3665(4) 0.3408(2) 0.1294(4) 0.0985(15) Uani 1 1 d .
F1 F 0.5888(3) 0.07362(18) -0.1170(3) 0.0959(12) Uani 1 1 d .
F2 F 0.6937(3) 0.1475(2) -0.1749(3) 0.0854(10) Uani 1 1 d .
F3 F 0.6156(3) 0.05483(18) -0.2677(2) 0.0894(11) Uani 1 1 d .
C1 C 0.4448(4) 0.3520(3) 0.0903(4) 0.0522(12) Uani 1 1 d .
C14 C 0.3506(4) 0.5497(3) 0.3230(4) 0.0546(12) Uani 1 1 d .
H14 H 0.3984 0.5358 0.3864 0.065 Uiso 1 1 calc R
C13 C 0.2656(4) 0.5981(3) 0.3242(4) 0.0556(13) Uani 1 1 d .
H13 H 0.2566 0.6154 0.3876 0.067 Uiso 1 1 calc R
C12 C 0.1940(3) 0.6213(2) 0.2332(4) 0.0442(11) Uani 1 1 d .
C11 C 0.2118(4) 0.5930(3) 0.1429(4) 0.0580(13) Uani 1 1 d .
H11 H 0.1657 0.6069 0.0786 0.070 Uiso 1 1 calc R
C10 C 0.2988(4) 0.5434(3) 0.1475(4) 0.0552(13) Uani 1 1 d .
H10 H 0.3087 0.5247 0.0851 0.066 Uiso 1 1 calc R
C15 C 0.0972(4) 0.6713(3) 0.2342(4) 0.0562(13) Uani 1 1 d .
H15A H 0.0745 0.6985 0.1687 0.067 Uiso 1 1 calc R
H15B H 0.1192 0.7078 0.2901 0.067 Uiso 1 1 calc R
C16 C 0.0000 0.6249(4) 0.2500 0.060(2) Uani 1 2 d S
H16A H 0.0266 0.5927 0.3103 0.072 Uiso 0.50 1 calc PR
H16B H -0.0266 0.5927 0.1897 0.072 Uiso 0.50 1 calc PR
C2 C 0.4611(4) 0.3010(2) 0.0051(3) 0.0432(11) Uani 1 1 d .
C7 C 0.5434(4) 0.3140(3) -0.0444(4) 0.0484(12) Uani 1 1 d .
H7 H 0.5929 0.3534 -0.0222 0.058 Uiso 1 1 calc R
C6 C 0.5537(4) 0.2694(3) -0.1268(4) 0.0504(12) Uani 1 1 d .
H6 H 0.6089 0.2797 -0.1604 0.060 Uiso 1 1 calc R
C5 C 0.4820(4) 0.2094(2) -0.1594(3) 0.0440(11) Uani 1 1 d .
C4 C 0.4011(4) 0.1951(3) -0.1080(4) 0.0510(12) Uani 1 1 d .
H4 H 0.3531 0.1546 -0.1280 0.061 Uiso 1 1 calc R
C3 C 0.3916(4) 0.2407(3) -0.0271(4) 0.0528(13) Uani 1 1 d .
H3 H 0.3366 0.2305 0.0068 0.063 Uiso 1 1 calc R
C8 C 0.5000 0.1602(3) -0.2500 0.0449(16) Uani 1 2 d S
C9 C 0.5991(5) 0.1088(3) -0.2031(4) 0.0668(15) Uani 1 1 d .

loop_
_atom_site_aniso_label
_atom_site_aniso_U_11
_atom_site_aniso_U_22
_atom_site_aniso_U_33
_atom_site_aniso_U_23
_atom_site_aniso_U_13
_atom_site_aniso_U_12
Zn1 0.0439(5) 0.0388(4) 0.0575(5) 0.000 0.0241(4) 0.000
N1 0.041(2) 0.043(2) 0.051(2) -0.0019(18) 0.0156(19) -0.0037(17)
O1 0.068(2) 0.059(2) 0.075(3) -0.0210(19) 0.0302(19) -0.017(2)
O2 0.108(3) 0.080(3) 0.136(4) -0.044(3) 0.084(3) -0.029(3)
F1 0.149(3) 0.075(2) 0.068(2) 0.0262(18) 0.035(2) 0.038(2)
F2 0.073(2) 0.087(2) 0.086(2) -0.0005(19) 0.0046(19) 0.031(2)
F3 0.144(3) 0.0515(18) 0.078(2) 0.0042(17) 0.038(2) 0.036(2)
C1 0.059(3) 0.039(3) 0.063(3) 0.003(2) 0.024(3) 0.005(2)
C14 0.044(3) 0.058(3) 0.055(3) -0.006(3) 0.000(2) 0.010(3)
C13 0.042(3) 0.057(3) 0.065(3) -0.023(3) 0.007(3) 0.006(2)
C12 0.030(2) 0.035(2) 0.065(3) 0.004(2) 0.007(2) -0.0049(19)
C11 0.046(3) 0.073(3) 0.053(3) 0.020(3) 0.009(2) 0.005(3)
C10 0.058(3) 0.060(3) 0.054(3) 0.003(3) 0.025(3) -0.001(3)
C15 0.041(3) 0.045(3) 0.079(4) 0.006(3) 0.009(3) 0.000(2)
C16 0.039(4) 0.039(4) 0.101(6) 0.000 0.014(4) 0.000
C2 0.047(3) 0.039(3) 0.044(3) 0.004(2) 0.014(2) 0.002(2)
C7 0.047(3) 0.043(3) 0.056(3) -0.008(2) 0.017(2) -0.016(2)
C6 0.050(3) 0.053(3) 0.055(3) -0.004(2) 0.025(2) -0.013(2)
C5 0.049(3) 0.038(2) 0.045(3) -0.001(2) 0.012(2) -0.004(2)
C4 0.054(3) 0.036(3) 0.066(3) -0.008(2) 0.021(3) -0.013(2)
C3 0.051(3) 0.047(3) 0.066(3) -0.002(2) 0.027(3) -0.008(2)
C8 0.063(4) 0.032(3) 0.038(4) 0.000 0.010(3) 0.000
C9 0.091(5) 0.051(3) 0.058(4) 0.004(3) 0.018(3) 0.020(3)

loop_
_atom_type_symbol
_atom_type_description
_atom_type_scat_dispersion_real
_atom_type_scat_dispersion_imag
_atom_type_scat_source
C C 0.0033 0.0016 'International Tables Vol C Tables 4.2.6.8 and 6.1.1.4'
H H 0.0000 0.0000 'International Tables Vol C Tables 4.2.6.8 and 6.1.1.4'
N N 0.0061 0.0033 'International Tables Vol C Tables 4.2.6.8 and 6.1.1.4'
O O 0.0106 0.0060 'International Tables Vol C Tables 4.2.6.8 and 6.1.1.4'
F F 0.0171 0.0103 'International Tables Vol C Tables 4.2.6.8 and 6.1.1.4'
Zn Zn 0.2839 1.4301 'International Tables Vol C Tables 4.2.6.8 and 6.1.1.4'

loop_
_geom_angle_atom_site_label_1
_geom_angle_atom_site_label_2
_geom_angle_atom_site_label_3
_geom_angle
_geom_angle_site_symmetry_1
_geom_angle_site_symmetry_3
O1 Zn1 O1 133.7(2) . 2_655
O1 Zn1 N1 95.00(15) . 2_655
O1 Zn1 N1 114.15(16) 2_655 2_655
O1 Zn1 N1 114.15(16) . .
O1 Zn1 N1 95.00(15) 2_655 .
N1 Zn1 N1 101.66(19) 2_655 .
C10 N1 C14 115.7(4) . .
C10 N1 Zn1 126.5(3) . .
C14 N1 Zn1 117.8(3) . .
C1 O1 Zn1 111.2(3) . .
O2 C1 O1 122.5(5) . .
O2 C1 C2 119.6(5) . .
O1 C1 C2 117.9(4) . .
N1 C14 C13 123.6(4) . .
N1 C14 H14 118.2 . .
C13 C14 H14 118.2 . .
C12 C13 C14 120.7(5) . .
C12 C13 H13 119.7 . .
C14 C13 H13 119.7 . .
C13 C12 C11 116.4(4) . .
C13 C12 C15 120.9(5) . .
C11 C12 C15 122.6(4) . .
C12 C11 C10 119.8(5) . .
C12 C11 H11 120.1 . .
C10 C11 H11 120.1 . .
N1 C10 C11 123.8(5) . .
N1 C10 H10 118.1 . .
C11 C10 H10 118.1 . .
C12 C15 C16 110.4(4) . .
C12 C15 H15A 109.6 . .
C16 C15 H15A 109.6 . .
C12 C15 H15B 109.6 . .
C16 C15 H15B 109.6 . .
H15A C15 H15B 108.1 . .
C15 C16 C15 114.4(5) . 2
C15 C16 H16A 108.7 . .
C15 C16 H16A 108.7 2 .
C15 C16 H16B 108.7 . .
C15 C16 H16B 108.7 2 .
H16A C16 H16B 107.6 . .
C7 C2 C3 118.1(4) . .
C7 C2 C1 121.4(4) . .
C3 C2 C1 120.4(4) . .
C2 C7 C6 121.0(4) . .
C2 C7 H7 119.5 . .
C6 C7 H7 119.5 . .
C7 C6 C5 120.3(4) . .
C7 C6 H6 119.9 . .
C5 C6 H6 119.9 . .
C4 C5 C6 118.8(4) . .
C4 C5 C8 123.4(4) . .
C6 C5 C8 117.8(4) . .
C3 C4 C5 119.9(4) . .
C3 C4 H4 120.0 . .
C5 C4 H4 120.0 . .
C4 C3 C2 121.8(4) . .
C4 C3 H3 119.1 . .
C2 C3 H3 119.1 . .
C9 C8 C9 106.8(6) 2_654 .
C9 C8 C5 106.6(3) 2_654 2_654
C9 C8 C5 112.8(3) . 2_654
C9 C8 C5 112.8(3) 2_654 .
C9 C8 C5 106.6(3) . .
C5 C8 C5 111.1(5) 2_654 .
F2 C9 F3 106.2(5) . .
F2 C9 F1 106.0(5) . .
F3 C9 F1 106.0(4) . .
F2 C9 C8 111.6(4) . .
F3 C9 C8 114.2(4) . .
F1 C9 C8 112.3(4) . .

loop_
_geom_bond_atom_site_label_1
_geom_bond_atom_site_label_2
_geom_bond_distance
_geom_bond_site_symmetry_2
Zn1 O1 1.944(3) .
Zn1 O1 1.944(3) 2_655
Zn1 N1 2.064(4) 2_655
Zn1 N1 2.064(4) .
N1 C10 1.322(6) .
N1 C14 1.338(6) .
O1 C1 1.255(6) .
O2 C1 1.233(6) .
F1 C9 1.339(6) .
F2 C9 1.333(6) .
F3 C9 1.338(6) .
C1 C2 1.505(6) .
C14 C13 1.369(6) .
C14 H14 0.9300 .
C13 C12 1.366(7) .
C13 H13 0.9300 .
C12 C11 1.370(7) .
C12 C15 1.503(6) .
C11 C10 1.387(6) .
C11 H11 0.9300 .
C10 H10 0.9300 .
C15 C16 1.525(6) .
C15 H15A 0.9700 .
C15 H15B 0.9700 .
C16 C15 1.525(6) 2
C16 H16A 0.9700 .
C16 H16B 0.9700 .
C2 C7 1.373(6) .
C2 C3 1.376(6) .
C7 C6 1.384(6) .
C7 H7 0.9300 .
C6 C5 1.387(6) .
C6 H6 0.9300 .
C5 C4 1.380(6) .
C5 C8 1.550(6) .
C4 C3 1.375(6) .
C4 H4 0.9300 .
C3 H3 0.9300 .
C8 C9 1.533(6) 2_654
C8 C9 1.533(6) .
C8 C5 1.550(6) 2_654
